data_2010915
loop_
_publ_author_name
'Guesmi, Abderrahmen'
'Zid, Mohamed Faouzi'
'Driss, Ahmed'

_publ_section_title
;
 Na~2~Co(H~2~PO~4~)~4~&#x00B7;4H~2~O
;
_journal_issue 5
_journal_name_full 'Acta Crystallographica Section C'
_journal_page_first 511
_journal_page_last 512
_journal_paper_doi 10.1107/S0108270199015279
_journal_volume 56
_journal_year 2000
_chemical_formula_moiety 'H16 Co Na2 O20 P4'
_chemical_formula_structural 'Na2 Co (H2 P O4)4 , 4H2 O'
_chemical_formula_sum 'Co H16 Na2 O20 P4'
_chemical_formula_weight 564.92
_chemical_name_systematic
;
T\'etradihydrog\'enophosphate de cobalt et de sodium t\'etrahydrate
;
_space_group_IT_number 14
_symmetry_cell_setting monoclinic
_symmetry_space_group_name_Hall '-P 2ybc'
_symmetry_space_group_name_H-M 'P 1 21/c 1'
_audit_creation_method SHELXL
_cell_angle_alpha 90.00
_cell_angle_beta 115.800(10)
_cell_angle_gamma 90.00
_cell_formula_units_Z 2
_cell_length_a 7.2516(7)
_cell_length_b 10.723(3)
_cell_length_c 12.142(6)
_cell_measurement_reflns_used 25
_cell_measurement_temperature 293(2)
_cell_measurement_theta_max 15
_cell_measurement_theta_min 10
_cell_volume 850.0(5)
_computing_cell_refinement 'CAD-4 EXPRESS'
_computing_data_collection 'CAD-4 EXPRESS (Duisenberg, 1992; Macicek & Yordanov, 1992)'
_computing_data_reduction 'MolEN (Fair, 1990)'
_computing_molecular_graphics 'ORTEPIII (Johnson & Burnett, 1997)'
_computing_publication_material SHELXL93
_computing_structure_refinement 'SHELXL93 (Sheldrick, 1993)'
_computing_structure_solution 'SHELXS86 (Sheldrick, 1990)'
_diffrn_ambient_temperature 293(2)
_diffrn_measurement_device 'Enraf-Nonius CAD-4'
_diffrn_measurement_method \w/2\q
_diffrn_radiation_monochromator graphite
_diffrn_radiation_source 'fine-focus sealed tube'
_diffrn_radiation_type MoK\a
_diffrn_radiation_wavelength .71069
_diffrn_reflns_av_R_equivalents .007
_diffrn_reflns_av_sigmaI/netI .010
_diffrn_reflns_limit_h_max 9
_diffrn_reflns_limit_h_min -9
_diffrn_reflns_limit_k_max 13
_diffrn_reflns_limit_k_min 0
_diffrn_reflns_limit_l_max 15
_diffrn_reflns_limit_l_min 0
_diffrn_reflns_number 2049
_diffrn_reflns_theta_max 26.96
_diffrn_reflns_theta_min 2.66
_diffrn_standards_decay_% 1.8
_diffrn_standards_interval_time 120
_diffrn_standards_number 2
_exptl_absorpt_coefficient_mu 1.539
_exptl_absorpt_correction_T_max .575
_exptl_absorpt_correction_T_min .487
_exptl_absorpt_correction_type \y-scan
_exptl_absorpt_process_details '(North et al., 1968)'
_exptl_crystal_colour pink
_exptl_crystal_density_diffrn 2.207
_exptl_crystal_density_meas 2.204
_exptl_crystal_density_method flotation
_exptl_crystal_description prism
_exptl_crystal_F_000 570
_exptl_crystal_size_max .50
_exptl_crystal_size_mid .40
_exptl_crystal_size_min .36
_refine_diff_density_max .374
_refine_diff_density_min -.312
_refine_ls_extinction_coef .0090(10)
_refine_ls_extinction_method 'SHELXL93 (Sheldrick, 1993)'
_refine_ls_goodness_of_fit_all 1.171
_refine_ls_goodness_of_fit_ref 1.186
_refine_ls_hydrogen_treatment refall
_refine_ls_matrix_type full
_refine_ls_number_parameters 157
_refine_ls_number_reflns 1845
_refine_ls_number_restraints 0
_refine_ls_restrained_S_all 1.171
_refine_ls_restrained_S_obs 1.186
_refine_ls_R_factor_all .021
_refine_ls_R_factor_gt .020
_refine_ls_shift/esd_mean .001
_refine_ls_shift/su_max .003
_refine_ls_structure_factor_coef Fsqd
_refine_ls_weighting_details 'w = 1/[\s^2^(Fo^2^)+(0.0275P)^2^+0.5564P] where P=(Fo^2^+2Fc^2^)/3'
_refine_ls_weighting_scheme calc
_refine_ls_wR_factor_all .057
_refine_ls_wR_factor_ref .056
_reflns_number_gt 1762
_reflns_number_total 1845
_reflns_threshold_expression I>2\s(I)
_cod_data_source_file gs1053.cif
_cod_data_source_block I
_cod_depositor_comments
;
The following automatic conversions were performed:

'_refine_ls_weighting_scheme' value 'calc w =
1/[\s^2^(Fo^2^)+(0.0275P)^2^+0.5564P] where P=(Fo^2^+2Fc^2^)/3' was
changed to 'calc'. New tag '_refine_ls_weighting_details' was
created. The value of the new tag was set to 'w =
1/[\s^2^(Fo^2^)+(0.0275P)^2^+0.5564P] where P=(Fo^2^+2Fc^2^)/3'.

Automatic conversion script
Id: cif_fix_values 3143 2015-03-26 13:38:13Z robertas 
;
_cod_original_sg_symbol_H-M 'P 21/c'
_cod_database_code 2010915

loop_
_symmetry_equiv_pos_as_xyz
'x, y, z'
'-x, y+1/2, -z+1/2'
'-x, -y, -z'
'x, -y-1/2, z-1/2'

loop_
_atom_site_aniso_label
_atom_site_aniso_U_11
_atom_site_aniso_U_22
_atom_site_aniso_U_33
_atom_site_aniso_U_12
_atom_site_aniso_U_13
_atom_site_aniso_U_23
Co .0106(2) .0128(2) .0130(2) .00000(10) .00390(10) .00190(10)
P1 .0112(2) .0164(2) .0118(2) .00130(10) .0040(2) .00070(10)
P2 .0120(2) .0114(2) .0136(2) -.00040(10) .0054(2) .00050(10)
Na .0191(3) .0192(4) .0230(4) -.0009(3) .0078(3) -.0004(3)
O1 .0122(6) .0258(6) .0152(6) .0025(5) .0057(5) .0037(5)
O2 .0177(6) .0173(6) .0255(6) -.0011(5) .0074(5) .0074(5)
O3 .0166(6) .0202(6) .0172(6) -.0023(5) .0063(5) -.0025(5)
O4 .0226(6) .0184(6) .0134(6) -.0006(5) .0021(5) -.0001(4)
O5 .0157(6) .0381(8) .0244(7) .0028(6) .0086(6) .0149(6)
O6 .0171(6) .0216(7) .0291(7) .0019(5) .0076(5) -.0086(5)
O7 .0187(6) .0211(6) .0137(6) .0015(5) .0054(5) -.0002(4)
O8 .0200(6) .0178(6) .0325(7) .0034(5) .0157(6) .0018(5)
O9 .0172(6) .0217(6) .0212(6) -.0063(5) .0096(5) -.0082(5)
OW .0257(7) .0200(6) .0213(6) .0060(5) .0126(6) .0043(5)

loop_
_atom_site_label
_atom_site_fract_x
_atom_site_fract_y
_atom_site_fract_z
_atom_site_U_iso_or_equiv
_atom_site_thermal_displace_type
_atom_site_calc_flag
_atom_site_refinement_flags
_atom_site_occupancy
_atom_site_disorder_group
_atom_site_type_symbol
Co 0.5 0 0.5 .01260(10) Uani d S 1 . Co
P1 0.04192(6) .04535(4) 0.28201(4) .01350(10) Uani d . 1 . P
P2 0.68066(6) .26178(4) 0.41884(4) .01240(10) Uani d . 1 . P
Na 0.20619(1) .32852(7) 0.45911(7) .0209(2) Uani d . 1 . Na
O1 0.2702(2) .03070(10) 0.3255(1) .0178(3) Uani d . 1 . O
O2 0.6820(2) .14130(10) 0.4828(1) .0209(3) Uani d . 1 . O
O3 0.3627(2) .12930(10) 0.5834(1) .0184(3) Uani d . 1 . O
O4 -0.0893(2) .01510(10) 0.1499(1) .0202(3) Uani d . 1 . O
O5 -0.0297(2) -.0385(2) 0.3631(1) .0261(3) Uani d . 1 . O
O6 0.0053(2) .18450(10) 0.3073(1) .0235(3) Uani d . 1 . O
O7 0.6498(2) .24680(10) 0.2879(1) .0185(3) Uani d . 1 . O
O8 0.5075(2) .34710(10) 0.4235(1) .0219(3) Uani d . 1 . O
O9 0.8892(2) .33070(10) 0.4892(1) .0196(3) Uani d . 1 . O
OW 0.4061(2) .43940(10) 0.6479(1) .0215(3) Uani d . 1 . O
H1 0.449(4) .157(3) 0.643(3) .038(7) Uiso d . 1 . H
H2 0.275(4) .096(3) 0.604(2) .039(7) Uiso d . 1 . H
H3 0.064(3) -.079(3) 0.413(2) .050(8) Uiso d . 1 . H
H4 -0.108(5) .196(3) 0.293(3) .046(8) Uiso d . 1 . H
H5 0.513(4) .411(3) 0.397(3) .043(8) Uiso d . 1 . H
H6 0.893(4) .369(3) 0.543(3) .044(8) Uiso d . 1 . H
H7 0.493(4) .386(3) 0.691(2) .032(7) Uiso d . 1 . H
H8 0.355(4) .457(3) 0.689(3) .040(8) Uiso d . 1 . H

loop_
_atom_type_symbol
_atom_type_description
_atom_type_scat_dispersion_real
_atom_type_scat_dispersion_imag
_atom_type_scat_source
O O .0106 .0060 'International Tables Vol C Tables 4.2.6.8 and 6.1.1.4'
Co Co .3494 .9721 'International Tables Vol C Tables 4.2.6.8 and 6.1.1.4'
Na Na .0362 .0249 'International Tables Vol C Tables 4.2.6.8 and 6.1.1.4'
P P .1023 .0942 'International Tables Vol C Tables 4.2.6.8 and 6.1.1.4'
H H .0000 .0000 'International Tables Vol C Tables 4.2.6.8 and 6.1.1.4'

loop_
_geom_angle_atom_site_label_1
_geom_angle_atom_site_label_2
_geom_angle_atom_site_label_3
_geom_angle_site_symmetry_1
_geom_angle_site_symmetry_3
_geom_angle
_geom_angle_publ_flag
O1 Co O1 3_656 . 180.0 y
O1 Co O2 3_656 . 87.45(5) y
O1 Co O2 . . 92.55(5) y
O1 Co O2 3_656 3_656 92.55(5) y
O1 Co O2 . 3_656 87.45(5) y
O2 Co O2 . 3_656 180.0 y
O1 Co O3 3_656 . 87.33(6) y
O1 Co O3 . . 92.67(6) y
O2 Co O3 . . 91.23(5) y
O2 Co O3 3_656 . 88.77(5) y
O1 Co O3 3_656 3_656 92.67(6) y
O1 Co O3 . 3_656 87.33(6) y
O2 Co O3 . 3_656 88.77(5) y
O2 Co O3 3_656 3_656 91.23(5) y
O3 Co O3 . 3_656 180.0 y
O4 P1 O1 . . 116.06(8) y
O4 P1 O6 . . 109.39(7) y
O1 P1 O6 . . 106.44(7) y
O4 P1 O5 . . 108.38(8) y
O1 P1 O5 . . 109.31(8) y
O6 P1 O5 . . 106.87(8) y
O2 P2 O7 . . 114.54(8) y
O2 P2 O9 . . 109.68(7) y
O7 P2 O9 . . 106.84(7) y
O2 P2 O8 . . 107.86(8) y
O7 P2 O8 . . 110.08(7) y
O9 P2 O8 . . 107.66(8) y
O4 Na O6 2 . 99.71(6) n
O4 Na O8 2 . 87.79(5) n
O6 Na O8 . . 102.29(6) n
O4 Na OW 2 . 92.06(6) n
O6 Na OW . . 166.30(6) n
O8 Na OW . . 85.03(6) n
O4 Na O9 2 1_455 86.84(5) n
O6 Na O9 . 1_455 79.91(5) n
O8 Na O9 . 1_455 174.48(6) n
OW Na O9 . 1_455 93.88(6) n
O4 Na O3 2 . 175.61(5) n
O6 Na O3 . . 83.10(6) n
O8 Na O3 . . 88.31(5) n
OW Na O3 . . 85.58(6) n
O9 Na O3 1_455 . 97.01(5) n
P1 O1 Co . . 130.14(7) n
P2 O2 Co . . 144.64(8) n
Co O3 Na . . 115.25(6) n
Co O3 H1 . . 108.9(2) n
Na O3 H1 . . 101.6(2) n
Co O3 H2 . . 114.8(2) n
Na O3 H2 . . 108.8(2) n
H1 O3 H2 . . 106.4(3) n
P1 O4 Na . 2_545 133.86(8) n
P1 O5 H3 . . 111.1(2) n
P1 O6 Na . . 132.51(8) n
P1 O6 H4 . . 110.8(2) n
Na O6 H4 . . 108.1(2) n
P2 O8 Na . . 139.21(8) n
P2 O8 H5 . . 108.6(2) n
Na O8 H5 . . 111.4(2) n
P2 O9 Na . 1_655 130.88(8) n
P2 O9 H6 . . 112.9(2) n
Na O9 H6 1_655 . 116.2(2) n
Na OW H7 . . 103.3(2) n
Na OW H8 . . 118.5(2) n
H7 OW H8 . . 102.3(3) n

loop_
_geom_bond_atom_site_label_1
_geom_bond_atom_site_label_2
_geom_bond_site_symmetry_2
_geom_bond_distance
_geom_bond_publ_flag
Co O1 3_656 2.0740(10) y
Co O1 . 2.0740(10) y
Co O2 . 2.0790(10) y
Co O2 3_656 2.0790(10) y
Co O3 . 2.1950(10) y
Co O3 3_656 2.1950(10) y
P1 O4 . 1.5020(10) y
P1 O1 . 1.5110(10) y
P1 O6 . 1.5690(10) y
P1 O5 . 1.5790(10) y
P2 O2 . 1.5050(10) y
P2 O7 . 1.5150(10) y
P2 O9 . 1.5610(10) y
P2 O8 . 1.5740(10) y
Na O4 2 2.3440(10) y
Na O6 . 2.359(2) y
Na O8 . 2.4140(10) y
Na OW . 2.425(2) y
Na O9 1_455 2.4790(10) y
Na O3 . 2.576(2) y
O3 H1 . .78(3) y
O3 H2 . .86(3) y
O4 Na 2_545 2.344(2) n
O5 H3 . .810(10) y
O6 H4 . .77(3) y
O8 H5 . .77(3) y
O9 Na 1_655 2.4790(10) n
O9 H6 . .77(3) y
OW H7 . .84(3) y
OW H8 . .76(3) y

loop_
_geom_hbond_atom_site_label_D
_geom_hbond_atom_site_label_H
_geom_hbond_atom_site_label_A
_geom_hbond_site_symmetry_A
_geom_hbond_distance_DH
_geom_hbond_distance_HA
_geom_hbond_distance_DA
_geom_hbond_angle_DHA
_geom_hbond_publ_flag
O3 H1 O7 4_566 .79(3) 2.01(3) 2.786(2) 171(3) y
O3 H2 O5 3_556 .86(3) 2.08(3) 2.928(2) 170(3) y
O5 H3 O2 3_656 .810(10) 1.840(10) 2.637(2) 166(3) y
O6 H4 O7 1_455 .78(3) 1.81(3) 2.573(2) 166(3) y
O8 H5 OW 3_666 .78(3) 1.85(3) 2.619(2) 166(3) y
O9 H6 O4 4_666 .78(3) 1.73(3) 2.510(2) 168(3) y
OW H7 O7 4_566 .84(3) 1.88(3) 2.717(2) 170(3) y
OW H8 O1 4_566 .76(3) 2.02(3) 2.752(2) 164(3) y
